data_1564979
loop_
_publ_author_name
'Zhang, Lin-Wei'
'Zhang, Yu'
'Cui, Yong-Fan'
'Yu, Meng'
'Dong, Wen-Kui'

_publ_section_title
;
 Heterobimetallic [NiIILnIII] (Ln&#x00A0;=&#x00A0;Sm and Tb) N2O4-donor
 coordination polymers: Syntheses, crystal structures and fluorescence
 properties
;
_journal_name_full 'Inorganica Chimica Acta'
_journal_page_first 119534
_journal_paper_doi 10.1016/j.ica.2020.119534
_journal_volume 506
_journal_year 2020
_chemical_formula_moiety 'C70 H70 N6 Ni2 O26 Sm2, C H4 O'
_chemical_formula_sum 'C71 H74 N6 Ni2 O27 Sm2'
_chemical_formula_weight 1861.48
_space_group_crystal_system triclinic
_space_group_IT_number 2
_space_group_name_Hall '-P 1'
_space_group_name_H-M_alt 'P -1'
_atom_sites_solution_hydrogens geom
_atom_sites_solution_primary direct
_cell_angle_alpha 82.5070(10)
_cell_angle_beta 84.7850(10)
_cell_angle_gamma 71.3950(10)
_cell_formula_units_Z 1
_cell_length_a 10.1047(3)
_cell_length_b 11.8404(3)
_cell_length_c 17.8701(5)
_cell_measurement_reflns_used 9996
_cell_measurement_temperature 273(2)
_cell_measurement_theta_max 25.137
_cell_measurement_theta_min 2.736
_cell_volume 2006.24(10)
_computing_molecular_graphics 'Olex2 (Dolomanov et al., 2009)'
_computing_publication_material 'Olex2 (Dolomanov et al., 2009)'
_computing_structure_refinement 'XL (Sheldrick, 2008)'
_computing_structure_solution 'ShelXS-1997 (Sheldrick, 2008)'
_diffrn_ambient_temperature 273.15
_diffrn_measured_fraction_theta_full 0.992
_diffrn_measured_fraction_theta_max 0.992
_diffrn_measurement_device_type 'Bruker APEX-II CCD'
_diffrn_measurement_method '\f and \w scans'
_diffrn_radiation_type MoK\a
_diffrn_radiation_wavelength 0.71073
_diffrn_reflns_av_R_equivalents 0.0375
_diffrn_reflns_av_unetI/netI 0.0335
_diffrn_reflns_Laue_measured_fraction_full 0.992
_diffrn_reflns_Laue_measured_fraction_max 0.992
_diffrn_reflns_limit_h_max 12
_diffrn_reflns_limit_h_min -12
_diffrn_reflns_limit_k_max 14
_diffrn_reflns_limit_k_min -14
_diffrn_reflns_limit_l_max 21
_diffrn_reflns_limit_l_min -21
_diffrn_reflns_number 31299
_diffrn_reflns_point_group_measured_fraction_full 0.992
_diffrn_reflns_point_group_measured_fraction_max 0.992
_diffrn_reflns_theta_full 25.136
_diffrn_reflns_theta_max 25.136
_diffrn_reflns_theta_min 2.736
_diffrn_standards_number 0
_exptl_absorpt_coefficient_mu 1.984
_exptl_absorpt_correction_type none
_exptl_crystal_colour green
_exptl_crystal_density_diffrn 1.541
_exptl_crystal_description block
_exptl_crystal_F_000 938
_exptl_crystal_size_max 0.42
_exptl_crystal_size_mid 0.39
_exptl_crystal_size_min 0.38
_refine_diff_density_max 1.080
_refine_diff_density_min -0.480
_refine_diff_density_rms 0.089
_refine_ls_extinction_coef .
_refine_ls_extinction_method none
_refine_ls_goodness_of_fit_ref 1.047
_refine_ls_hydrogen_treatment constr
_refine_ls_matrix_type full
_refine_ls_number_parameters 502
_refine_ls_number_reflns 7106
_refine_ls_number_restraints 13
_refine_ls_restrained_S_all 1.049
_refine_ls_R_factor_all 0.0392
_refine_ls_R_factor_gt 0.0297
_refine_ls_shift/su_max 0.002
_refine_ls_shift/su_mean 0.000
_refine_ls_structure_factor_coef Fsqd
_refine_ls_weighting_details 'w=1/[\s^2^(Fo^2^)+(0.0414P)^2^+2.0806P] where P=(Fo^2^+2Fc^2^)/3'
_refine_ls_weighting_scheme calc
_refine_ls_wR_factor_gt 0.0754
_refine_ls_wR_factor_ref 0.0796
_reflns_Friedel_coverage 0.000
_reflns_Friedel_fraction_full .
_reflns_Friedel_fraction_max .
_reflns_number_gt 6092
_reflns_number_total 7106
_reflns_threshold_expression 'I > 2\s(I)'
_cod_data_source_file Polymer1.cif
_cod_data_source_block 3_sq
_cod_database_code 1564979
_shelx_space_group_comment
;
The symmetry employed for this shelxl refinement is uniquely defined
by the following loop, which should always be used as a source of
symmetry information in preference to the above space-group names.
They are only intended as comments.
;
_olex2_refinement_description
;
1. Fixed Uiso
 At 1.2 times of:
  All C(H) groups, All C(H,H) groups
 At 1.5 times of:
  All C(H,H,H) groups, All O(H) groups
2. Restrained distances
 O13-C36
 1.43 with sigma of 0.01
3. Uiso/Uaniso restraints and constraints
Uanis(O13) \\sim Ueq, Uanis(C36) \\sim Ueq: with sigma of 0.001 and sigma for
terminal atoms of 0.002
4. Others
 Fixed Sof: C36(0.5) H36A(0.5) H36B(0.5) H36C(0.5) O13(0.5) H13(0.5)
5.a Secondary CH2 refined with riding coordinates:
 C2(H2A,H2B), C19(H19A,H19B), C10(H10A,H10B), C11(H11A,H11B)
5.b Aromatic/amide H refined with riding coordinates:
 C9(H9), C27(H27), C8(H8), C28(H28), C12(H12), C6(H6), C33(H33), C24(H24),
 C16(H16), C7(H7), C18(H18), C23(H23), C17(H17), C31(H31), C32(H32)
5.c Idealised Me refined as rotating group:
 C1(H1A,H1B,H1C), C35(H35A,H35B,H35C), C34(H34A,H34B,H34C), C20(H20A,H20B,
 H20C), C36(H36A,H36B,H36C)
5.d Idealised tetrahedral OH refined as rotating group:
 O13(H13)
;
_shelx_shelxl_version_number 2014/7
_olex2_submission_special_instructions 'No special instructions were received'

loop_
_space_group_symop_operation_xyz
'x, y, z'
'-x, -y, -z'

loop_
_atom_site_label
_atom_site_type_symbol
_atom_site_fract_x
_atom_site_fract_y
_atom_site_fract_z
_atom_site_U_iso_or_equiv
_atom_site_adp_type
_atom_site_occupancy
_atom_site_site_symmetry_order
_atom_site_calc_flag
_atom_site_refinement_flags_posn
_atom_site_refinement_flags_adp
_atom_site_refinement_flags_occupancy
_atom_site_disorder_assembly
_atom_site_disorder_group
Sm1 Sm 0.23211(2) 0.76362(2) 0.73864(2) 0.02470(7) Uani 1 1 d . . . . .
Ni1 Ni 0.21972(5) 0.48667(4) 0.69883(3) 0.02882(12) Uani 1 1 d . . . . .
O2 O 0.1106(3) 0.6617(2) 0.67704(15) 0.0316(6) Uani 1 1 d . . . . .
O1 O 0.0345(3) 0.8916(2) 0.64946(16) 0.0371(7) Uani 1 1 d . . . . .
O6 O 0.4955(3) 0.6870(3) 0.77093(17) 0.0415(7) Uani 1 1 d . . . . .
O7 O 0.1355(3) 0.4827(2) 0.80602(15) 0.0409(7) Uani 1 1 d . . . . .
O5 O 0.3626(3) 0.5558(2) 0.72932(15) 0.0316(6) Uani 1 1 d . . . . .
O10 O 0.3289(3) 0.9202(2) 0.67977(15) 0.0402(7) Uani 1 1 d . . . . .
O9 O 0.3381(3) 0.7837(2) 0.60558(15) 0.0368(7) Uani 1 1 d . . . . .
O13 O 0.3086(3) 0.4712(3) 0.58568(17) 0.0461(8) Uani 1 1 d . . . . .
O11 O 0.2600(3) 0.8402(3) 0.85942(17) 0.0459(8) Uani 1 1 d . . . . .
O8 O 0.1318(4) 0.6600(3) 0.83780(16) 0.0505(9) Uani 1 1 d . . . . .
O12 O 0.0634(3) 0.9249(3) 0.80424(16) 0.0499(8) Uani 1 1 d . . . . .
N1 N 0.0561(4) 0.4469(3) 0.6580(2) 0.0391(9) Uani 1 1 d . . . . .
C4 C 0.0224(4) 0.7082(4) 0.6229(2) 0.0303(9) Uani 1 1 d . . . . .
N2 N 0.3503(4) 0.3195(3) 0.7243(2) 0.0407(9) Uani 1 1 d . . . . .
O3 O 0.0348(4) 0.3333(3) 0.6688(2) 0.0568(9) Uani 1 1 d . . . . .
O4 O 0.3299(4) 0.2199(3) 0.6955(2) 0.0653(11) Uani 1 1 d . . . . .
C3 C -0.0191(4) 0.8324(4) 0.6033(2) 0.0335(9) Uani 1 1 d . . . . .
C29 C 0.1351(5) 0.9034(4) 0.8610(2) 0.0364(10) Uani 1 1 d . . . . .
C15 C 0.5585(5) 0.5652(4) 0.7867(2) 0.0400(10) Uani 1 1 d . . . . .
N3 N 0.3285(4) 0.5445(3) 0.46321(19) 0.0410(9) Uani 1 1 d . . . . .
C26 C 0.4363(4) 0.9386(3) 0.5564(2) 0.0265(8) Uani 1 1 d . . . . .
C2 C -0.0308(5) 1.0205(4) 0.6498(3) 0.0454(11) Uani 1 1 d . . . . .
H2A H -0.0373 1.0584 0.5982 0.054 Uiso 1 1 calc R . . . .
H2B H 0.0272 1.0527 0.6758 0.054 Uiso 1 1 calc R . . . .
C25 C 0.3642(4) 0.8764(3) 0.6167(2) 0.0295(9) Uani 1 1 d . . . . .
C14 C 0.4797(4) 0.4977(4) 0.7637(2) 0.0319(9) Uani 1 1 d . . . . .
C9 C -0.0207(5) 0.5154(4) 0.6069(3) 0.0429(11) Uani 1 1 d . . . . .
H9 H -0.0736 0.4817 0.5822 0.051 Uiso 1 1 calc R . . . .
C27 C 0.4537(4) 0.9085(3) 0.4833(2) 0.0297(9) Uani 1 1 d . . . . .
H27 H 0.4234 0.8467 0.4718 0.036 Uiso 1 1 calc R . . . .
C5 C -0.0340(4) 0.6402(4) 0.5832(2) 0.0379(10) Uani 1 1 d . . . . .
C30 C 0.0652(5) 0.9545(4) 0.9330(2) 0.0366(10) Uani 1 1 d . . . . .
C8 C -0.1010(5) 0.8864(4) 0.5443(3) 0.0459(11) Uani 1 1 d . . . . .
H8 H -0.1253 0.9690 0.5321 0.055 Uiso 1 1 calc R . . . .
C28 C 0.5157(4) 0.9692(3) 0.4269(2) 0.0313(9) Uani 1 1 d . . . . .
H28 H 0.5256 0.9488 0.3777 0.038 Uiso 1 1 calc R . . . .
C12 C 0.4675(5) 0.2905(4) 0.7542(3) 0.0444(11) Uani 1 1 d . . . . .
H12 H 0.5167 0.2091 0.7610 0.053 Uiso 1 1 calc R . . . .
C6 C -0.1168(5) 0.6980(4) 0.5216(3) 0.0477(12) Uani 1 1 d . . . . .
H6 H -0.1504 0.6527 0.4938 0.057 Uiso 1 1 calc R . . . .
C33 C 0.2962(5) 0.5549(4) 0.5362(3) 0.0433(11) Uani 1 1 d . . . . .
H33 H 0.2615 0.6320 0.5508 0.052 Uiso 1 1 calc R . . . .
C13 C 0.5323(5) 0.3710(4) 0.7787(2) 0.0409(10) Uani 1 1 d . . . . .
C19 C 0.5696(5) 0.7663(5) 0.7884(3) 0.0545(13) Uani 1 1 d . . . . .
H19A H 0.6049 0.7405 0.8386 0.065 Uiso 1 1 calc R . . . .
H19B H 0.5050 0.8469 0.7887 0.065 Uiso 1 1 calc R . . . .
C21 C 0.1102(5) 0.5602(4) 0.8508(2) 0.0384(10) Uani 1 1 d . . . . .
C22 C 0.0510(5) 0.5300(4) 0.9278(2) 0.0384(10) Uani 1 1 d . . . . .
C24 C -0.0050(6) 0.3853(4) 1.0216(2) 0.0511(13) Uani 1 1 d . . . . .
H24 H -0.0079 0.3077 1.0361 0.061 Uiso 1 1 calc R . . . .
C16 C 0.6810(5) 0.5120(5) 0.8218(3) 0.0579(14) Uani 1 1 d . . . . .
H16 H 0.7312 0.5590 0.8355 0.069 Uiso 1 1 calc R . . . .
C10 C 0.0826(6) 0.2710(4) 0.7398(3) 0.0534(13) Uani 1 1 d . . . . .
H10A H 0.0163 0.2307 0.7620 0.064 Uiso 1 1 calc R . . . .
H10B H 0.0836 0.3291 0.7731 0.064 Uiso 1 1 calc R . . . .
C7 C -0.1487(5) 0.8165(5) 0.5018(3) 0.0519(12) Uani 1 1 d . . . . .
H7 H -0.2020 0.8522 0.4603 0.062 Uiso 1 1 calc R . . . .
C1 C -0.1747(6) 1.0499(5) 0.6883(3) 0.0636(15) Uani 1 1 d . . . . .
H1A H -0.2344 1.0239 0.6604 0.095 Uiso 1 1 calc GR . . . .
H1B H -0.2122 1.1348 0.6904 0.095 Uiso 1 1 calc GR . . . .
H1C H -0.1691 1.0095 0.7387 0.095 Uiso 1 1 calc GR . . . .
C18 C 0.6581(5) 0.3193(5) 0.8152(3) 0.0570(14) Uani 1 1 d . . . . .
H18 H 0.6925 0.2363 0.8248 0.068 Uiso 1 1 calc R . . . .
C35 C 0.3902(5) 0.4315(4) 0.4322(3) 0.0540(13) Uani 1 1 d . . . . .
H35A H 0.4060 0.3672 0.4724 0.081 Uiso 1 1 calc GR . . . .
H35B H 0.4775 0.4304 0.4057 0.081 Uiso 1 1 calc GR . . . .
H35C H 0.3279 0.4217 0.3978 0.081 Uiso 1 1 calc GR . . . .
C23 C 0.0452(5) 0.4148(4) 0.9496(2) 0.0489(13) Uani 1 1 d . . . . .
H23 H 0.0752 0.3572 0.9157 0.059 Uiso 1 1 calc R . . . .
C17 C 0.7315(6) 0.3868(5) 0.8372(3) 0.0655(15) Uani 1 1 d . . . . .
H17 H 0.8139 0.3505 0.8621 0.079 Uiso 1 1 calc R . . . .
C31 C -0.0684(6) 1.0293(5) 0.9346(3) 0.0653(17) Uani 1 1 d . . . . .
H31 H -0.1170 1.0500 0.8905 0.078 Uiso 1 1 calc R . . . .
C32 C -0.1342(6) 1.0755(5) 1.0009(3) 0.0633(16) Uani 1 1 d . . . . .
H32 H -0.2255 1.1271 1.0005 0.076 Uiso 1 1 calc R . . . .
C34 C 0.3080(6) 0.6519(5) 0.4105(3) 0.0655(15) Uani 1 1 d . . . . .
H34A H 0.2576 0.7207 0.4360 0.098 Uiso 1 1 calc GR . . . .
H34B H 0.2557 0.6472 0.3694 0.098 Uiso 1 1 calc GR . . . .
H34C H 0.3973 0.6587 0.3913 0.098 Uiso 1 1 calc GR . . . .
C20 C 0.6882(7) 0.7677(6) 0.7329(4) 0.084(2) Uani 1 1 d . . . . .
H20A H 0.6541 0.7909 0.6830 0.126 Uiso 1 1 calc GR . . . .
H20B H 0.7556 0.6891 0.7350 0.126 Uiso 1 1 calc GR . . . .
H20C H 0.7315 0.8239 0.7450 0.126 Uiso 1 1 calc GR . . . .
C11 C 0.2227(6) 0.1817(5) 0.7359(4) 0.0710(17) Uani 1 1 d . . . . .
H11A H 0.2510 0.1532 0.7872 0.085 Uiso 1 1 calc R . . . .
H11B H 0.2153 0.1139 0.7134 0.085 Uiso 1 1 calc R . . . .
C36 C 0.5118(11) 0.5394(10) 1.0031(7) 0.067(3) Uani 0.5 1 d D U P A -1
H36A H 0.5256 0.6167 0.9975 0.100 Uiso 0.5 1 calc GR . P A -1
H36B H 0.5909 0.4831 0.9803 0.100 Uiso 0.5 1 calc GR . P A -1
H36C H 0.5019 0.5131 1.0558 0.100 Uiso 0.5 1 calc GR . P A -1
O14 O 0.3890(14) 0.5475(14) 0.9670(10) 0.163(5) Uani 0.5 1 d D U P A -1
H13 H 0.3484 0.6179 0.9529 0.245 Uiso 0.5 1 calc GR . P A -1

loop_
_atom_site_aniso_label
_atom_site_aniso_U_11
_atom_site_aniso_U_22
_atom_site_aniso_U_33
_atom_site_aniso_U_23
_atom_site_aniso_U_13
_atom_site_aniso_U_12
Sm1 0.03611(12) 0.02225(11) 0.01765(11) -0.00472(7) 0.01046(7) -0.01396(8)
Ni1 0.0397(3) 0.0261(3) 0.0225(3) -0.00584(19) 0.0084(2) -0.0143(2)
O2 0.0405(16) 0.0290(14) 0.0282(15) -0.0035(11) -0.0011(12) -0.0150(12)
O1 0.0448(17) 0.0292(15) 0.0353(16) -0.0081(12) -0.0014(13) -0.0069(13)
O6 0.0399(17) 0.0408(17) 0.0483(19) -0.0111(14) 0.0033(14) -0.0180(14)
O7 0.069(2) 0.0361(16) 0.0248(15) -0.0109(12) 0.0206(14) -0.0294(15)
O5 0.0360(16) 0.0246(14) 0.0337(15) -0.0012(11) 0.0004(12) -0.0102(12)
O10 0.066(2) 0.0322(15) 0.0291(15) -0.0086(12) 0.0202(14) -0.0289(15)
O9 0.0525(18) 0.0292(15) 0.0337(16) -0.0106(12) 0.0199(13) -0.0231(14)
O13 0.055(2) 0.0522(19) 0.0308(17) -0.0020(14) 0.0093(14) -0.0199(16)
O11 0.0440(19) 0.060(2) 0.0364(17) -0.0245(15) 0.0103(14) -0.0150(16)
O8 0.096(3) 0.0401(17) 0.0272(16) -0.0117(13) 0.0283(16) -0.0435(18)
O12 0.066(2) 0.0487(19) 0.0221(16) -0.0134(13) 0.0015(15) 0.0032(16)
N1 0.052(2) 0.0336(19) 0.039(2) -0.0102(16) 0.0066(18) -0.0237(18)
C4 0.030(2) 0.038(2) 0.023(2) -0.0077(17) 0.0052(16) -0.0105(18)
N2 0.053(2) 0.0277(18) 0.042(2) -0.0131(16) 0.0113(18) -0.0139(17)
O3 0.079(2) 0.0411(18) 0.063(2) -0.0093(16) -0.0048(19) -0.0346(18)
O4 0.075(2) 0.0378(18) 0.089(3) -0.0373(19) 0.019(2) -0.0206(18)
C3 0.036(2) 0.036(2) 0.027(2) -0.0097(17) 0.0065(17) -0.0084(18)
C29 0.055(3) 0.030(2) 0.024(2) -0.0065(17) 0.008(2) -0.014(2)
C15 0.041(3) 0.041(2) 0.037(2) -0.0093(19) 0.003(2) -0.011(2)
N3 0.045(2) 0.053(2) 0.0258(19) -0.0109(16) 0.0077(16) -0.0165(18)
C26 0.030(2) 0.0189(18) 0.028(2) -0.0015(15) 0.0070(16) -0.0066(16)
C2 0.064(3) 0.027(2) 0.041(3) -0.0010(19) 0.000(2) -0.011(2)
C25 0.033(2) 0.0223(19) 0.031(2) -0.0014(16) 0.0107(17) -0.0096(17)
C14 0.036(2) 0.036(2) 0.020(2) -0.0023(16) 0.0069(17) -0.0080(19)
C9 0.044(3) 0.047(3) 0.047(3) -0.021(2) 0.003(2) -0.021(2)
C27 0.036(2) 0.0264(19) 0.030(2) -0.0060(16) 0.0082(17) -0.0169(17)
C5 0.035(2) 0.041(2) 0.039(2) -0.0138(19) -0.0008(19) -0.0096(19)
C30 0.048(3) 0.032(2) 0.026(2) -0.0080(17) 0.0058(18) -0.007(2)
C8 0.045(3) 0.042(3) 0.044(3) -0.006(2) -0.005(2) -0.003(2)
C28 0.042(2) 0.033(2) 0.0213(19) -0.0053(16) 0.0085(17) -0.0159(18)
C12 0.054(3) 0.025(2) 0.047(3) -0.0047(19) 0.004(2) -0.004(2)
C6 0.040(3) 0.059(3) 0.045(3) -0.018(2) -0.006(2) -0.011(2)
C33 0.042(3) 0.050(3) 0.042(3) -0.015(2) 0.010(2) -0.020(2)
C13 0.044(3) 0.039(2) 0.032(2) -0.0059(19) 0.0032(19) -0.003(2)
C19 0.056(3) 0.055(3) 0.066(3) -0.017(3) 0.002(3) -0.034(3)
C21 0.059(3) 0.036(2) 0.024(2) -0.0067(18) 0.0172(19) -0.025(2)
C22 0.065(3) 0.036(2) 0.024(2) -0.0084(17) 0.015(2) -0.032(2)
C24 0.093(4) 0.036(2) 0.031(2) -0.0082(19) 0.029(2) -0.037(3)
C16 0.044(3) 0.068(4) 0.063(3) -0.019(3) -0.007(3) -0.015(3)
C10 0.078(4) 0.040(3) 0.054(3) -0.014(2) 0.018(3) -0.038(3)
C7 0.049(3) 0.058(3) 0.045(3) -0.007(2) -0.013(2) -0.007(2)
C1 0.066(4) 0.048(3) 0.062(3) -0.014(3) 0.001(3) 0.006(3)
C18 0.055(3) 0.049(3) 0.054(3) -0.008(2) -0.006(3) 0.003(3)
C35 0.052(3) 0.056(3) 0.057(3) -0.021(2) 0.011(2) -0.019(2)
C23 0.085(4) 0.039(2) 0.031(2) -0.0119(19) 0.026(2) -0.035(3)
C17 0.051(3) 0.073(4) 0.064(4) -0.012(3) -0.013(3) -0.001(3)
C31 0.065(3) 0.084(4) 0.026(3) -0.025(2) -0.012(2) 0.016(3)
C32 0.053(3) 0.080(4) 0.038(3) -0.031(3) -0.001(2) 0.015(3)
C34 0.082(4) 0.061(3) 0.054(3) 0.003(3) 0.004(3) -0.028(3)
C20 0.069(4) 0.102(5) 0.097(5) -0.005(4) 0.010(4) -0.056(4)
C11 0.085(4) 0.036(3) 0.100(5) -0.018(3) 0.006(4) -0.027(3)
C36 0.065(3) 0.069(4) 0.062(3) -0.007(2) 0.0007(19) -0.016(2)
O14 0.161(6) 0.166(6) 0.159(6) -0.016(2) -0.007(2) -0.046(3)

loop_
_atom_type_symbol
_atom_type_description
_atom_type_scat_dispersion_real
_atom_type_scat_dispersion_imag
_atom_type_scat_source
C C 0.0033 0.0016 'International Tables Vol C Tables 4.2.6.8 and 6.1.1.4'
H H 0.0000 0.0000 'International Tables Vol C Tables 4.2.6.8 and 6.1.1.4'
N N 0.0061 0.0033 'International Tables Vol C Tables 4.2.6.8 and 6.1.1.4'
Ni Ni 0.3393 1.1124 'International Tables Vol C Tables 4.2.6.8 and 6.1.1.4'
O O 0.0106 0.0060 'International Tables Vol C Tables 4.2.6.8 and 6.1.1.4'
Sm Sm -0.1638 3.4418 'International Tables Vol C Tables 4.2.6.8 and 6.1.1.4'

loop_
_geom_angle_atom_site_label_1
_geom_angle_atom_site_label_2
_geom_angle_atom_site_label_3
_geom_angle
_geom_angle_site_symmetry_1
_geom_angle_site_symmetry_3
O2 Sm1 Ni1 34.11(6) . .
O2 Sm1 O1 61.70(9) . .
O2 Sm1 O6 127.06(9) . .
O2 Sm1 O5 66.95(9) . .
O2 Sm1 O10 126.41(9) . .
O2 Sm1 O9 80.40(9) . .
O2 Sm1 O11 146.48(10) . .
O2 Sm1 O12 109.98(11) . .
O2 Sm1 C29 128.40(11) . .
O2 Sm1 C25 103.79(10) . .
O1 Sm1 Ni1 95.46(6) . .
O1 Sm1 O6 150.12(9) . .
O1 Sm1 C29 95.55(11) . .
O1 Sm1 C25 73.52(10) . .
O6 Sm1 Ni1 95.39(6) . .
O6 Sm1 C29 96.33(12) . .
O6 Sm1 C25 76.60(11) . .
O5 Sm1 Ni1 34.19(6) . .
O5 Sm1 O1 124.49(9) . .
O5 Sm1 O6 61.21(9) . .
O5 Sm1 O10 119.82(9) . .
O5 Sm1 O9 81.15(9) . .
O5 Sm1 O11 114.47(10) . .
O5 Sm1 O12 152.10(10) . .
O5 Sm1 C29 133.82(11) . .
O5 Sm1 C25 100.54(10) . .
O10 Sm1 Ni1 137.96(6) . .
O10 Sm1 O1 78.43(10) . .
O10 Sm1 O6 74.89(10) . .
O10 Sm1 O9 52.35(8) . .
O10 Sm1 O11 83.49(10) . .
O10 Sm1 O12 85.08(10) . .
O10 Sm1 C29 87.22(10) . .
O10 Sm1 C25 26.39(10) . .
O9 Sm1 Ni1 86.09(6) . .
O9 Sm1 O1 71.19(9) . .
O9 Sm1 O6 81.89(10) . .
O9 Sm1 C29 138.78(10) . .
O9 Sm1 C25 25.97(10) . .
O11 Sm1 Ni1 132.42(8) . .
O11 Sm1 O1 119.71(9) . .
O11 Sm1 O6 70.39(9) . .
O11 Sm1 O9 133.00(10) . .
O11 Sm1 C29 26.11(11) . .
O11 Sm1 C25 108.51(11) . .
O8 Sm1 Ni1 65.60(7) . .
O8 Sm1 O2 75.14(10) . .
O8 Sm1 O1 108.29(11) . .
O8 Sm1 O6 101.55(11) . .
O8 Sm1 O5 76.25(10) . .
O8 Sm1 O10 155.90(9) . .
O8 Sm1 O9 151.64(9) . .
O8 Sm1 O11 73.05(10) . .
O8 Sm1 O12 76.25(11) . .
O8 Sm1 C29 69.31(11) . .
O8 Sm1 C25 176.79(10) . .
O12 Sm1 Ni1 132.07(9) . .
O12 Sm1 O1 69.49(9) . .
O12 Sm1 O6 120.59(10) . .
O12 Sm1 O9 126.49(10) . .
O12 Sm1 O11 51.88(10) . .
O12 Sm1 C29 26.23(11) . .
O12 Sm1 C25 106.94(11) . .
C29 Sm1 Ni1 134.80(8) . .
C29 Sm1 C25 113.37(11) . .
C25 Sm1 Ni1 111.80(8) . .
O2 Ni1 Sm1 41.64(8) . .
O2 Ni1 O7 91.30(11) . .
O2 Ni1 O13 93.84(11) . .
O2 Ni1 N1 87.76(13) . .
O2 Ni1 N2 172.11(14) . .
O7 Ni1 Sm1 81.92(8) . .
O7 Ni1 O13 173.78(12) . .
O7 Ni1 N1 92.21(13) . .
O5 Ni1 Sm1 42.24(7) . .
O5 Ni1 O2 82.10(11) . .
O5 Ni1 O7 90.79(11) . .
O5 Ni1 O13 93.38(12) . .
O5 Ni1 N1 169.49(13) . .
O5 Ni1 N2 90.02(13) . .
O13 Ni1 Sm1 104.26(9) . .
N1 Ni1 Sm1 128.41(10) . .
N1 Ni1 O13 84.50(13) . .
N2 Ni1 Sm1 130.80(11) . .
N2 Ni1 O7 89.22(13) . .
N2 Ni1 O13 86.16(13) . .
N2 Ni1 N1 100.08(15) . .
Ni1 O2 Sm1 104.26(11) . .
C4 O2 Sm1 126.9(2) . .
C4 O2 Ni1 125.8(2) . .
C3 O1 Sm1 118.4(2) . .
C3 O1 C2 117.9(3) . .
C2 O1 Sm1 123.5(3) . .
C15 O6 Sm1 118.4(2) . .
C15 O6 C19 117.6(4) . .
C19 O6 Sm1 122.7(3) . .
C21 O7 Ni1 128.8(3) . .
Ni1 O5 Sm1 103.56(11) . .
C14 O5 Sm1 124.5(2) . .
C14 O5 Ni1 127.6(2) . .
C25 O10 Sm1 95.3(2) . .
C25 O9 Sm1 91.7(2) . .
C33 O13 Ni1 124.9(3) . .
C29 O11 Sm1 91.0(2) . .
C21 O8 Sm1 137.3(2) . .
C29 O12 Sm1 93.4(2) . .
O3 N1 Ni1 125.2(3) . .
C9 N1 Ni1 122.6(3) . .
C9 N1 O3 110.7(3) . .
O2 C4 C3 118.7(3) . .
O2 C4 C5 123.9(4) . .
C3 C4 C5 117.4(4) . .
O4 N2 Ni1 120.4(3) . .
C12 N2 Ni1 127.2(3) . .
C12 N2 O4 111.4(4) . .
N1 O3 C10 110.9(3) . .
C11 O4 N2 112.9(4) . .
O1 C3 C4 112.7(3) . .
C8 C3 O1 125.0(4) . .
C8 C3 C4 122.3(4) . .
O11 C29 Sm1 62.9(2) . .
O11 C29 O12 121.6(4) . .
O11 C29 C30 120.2(4) . .
O12 C29 Sm1 60.4(2) . .
O12 C29 C30 118.2(4) . .
C30 C29 Sm1 165.5(3) . .
O6 C15 C14 112.2(4) . .
C16 C15 O6 125.9(4) . .
C16 C15 C14 121.9(4) . .
C33 N3 C35 124.1(4) . .
C33 N3 C34 119.2(4) . .
C35 N3 C34 116.6(4) . .
C27 C26 C25 120.8(3) . .
C27 C26 C28 119.0(3) . 2_676
C28 C26 C25 120.2(3) 2_676 .
O1 C2 H2A 109.3 . .
O1 C2 H2B 109.3 . .
O1 C2 C1 111.6(4) . .
H2A C2 H2B 108.0 . .
C1 C2 H2A 109.3 . .
C1 C2 H2B 109.3 . .
O10 C25 Sm1 58.30(18) . .
O10 C25 C26 118.6(3) . .
O9 C25 Sm1 62.35(19) . .
O9 C25 O10 120.6(3) . .
O9 C25 C26 120.8(3) . .
C26 C25 Sm1 176.6(3) . .
O5 C14 C15 118.3(4) . .
O5 C14 C13 124.2(4) . .
C15 C14 C13 117.4(4) . .
N1 C9 H9 116.6 . .
N1 C9 C5 126.8(4) . .
C5 C9 H9 116.6 . .
C26 C27 H27 119.6 . .
C28 C27 C26 120.7(4) . .
C28 C27 H27 119.6 . .
C4 C5 C9 122.9(4) . .
C6 C5 C4 118.9(4) . .
C6 C5 C9 118.1(4) . .
C31 C30 C29 121.0(4) . .
C31 C30 C32 118.1(4) . 2_577
C32 C30 C29 120.9(4) 2_577 .
C3 C8 H8 120.2 . .
C3 C8 C7 119.5(4) . .
C7 C8 H8 120.2 . .
C26 C28 H28 119.9 2_676 .
C27 C28 C26 120.2(4) . 2_676
C27 C28 H28 119.9 . .
N2 C12 H12 116.7 . .
N2 C12 C13 126.7(4) . .
C13 C12 H12 116.7 . .
C5 C6 H6 119.0 . .
C7 C6 C5 121.9(4) . .
C7 C6 H6 119.0 . .
O13 C33 N3 125.1(4) . .
O13 C33 H33 117.4 . .
N3 C33 H33 117.5 . .
C14 C13 C12 123.4(4) . .
C18 C13 C14 119.2(4) . .
C18 C13 C12 117.3(4) . .
O6 C19 H19A 109.2 . .
O6 C19 H19B 109.2 . .
O6 C19 C20 112.1(4) . .
H19A C19 H19B 107.9 . .
C20 C19 H19A 109.2 . .
C20 C19 H19B 109.2 . .
O7 C21 O8 126.3(4) . .
O7 C21 C22 116.5(3) . .
O8 C21 C22 117.2(3) . .
C24 C22 C21 120.7(4) 2_567 .
C24 C22 C23 119.4(4) 2_567 .
C23 C22 C21 119.9(4) . .
C22 C24 H24 119.7 2_567 .
C22 C24 C23 120.5(4) 2_567 .
C23 C24 H24 119.7 . .
C15 C16 H16 119.8 . .
C15 C16 C17 120.3(5) . .
C17 C16 H16 119.8 . .
O3 C10 H10A 108.6 . .
O3 C10 H10B 108.6 . .
O3 C10 C11 114.6(4) . .
H10A C10 H10B 107.6 . .
C11 C10 H10A 108.6 . .
C11 C10 H10B 108.6 . .
C8 C7 H7 120.2 . .
C6 C7 C8 119.6(4) . .
C6 C7 H7 120.2 . .
C2 C1 H1A 109.5 . .
C2 C1 H1B 109.5 . .
C2 C1 H1C 109.5 . .
H1A C1 H1B 109.5 . .
H1A C1 H1C 109.5 . .
H1B C1 H1C 109.5 . .
C13 C18 H18 119.0 . .
C17 C18 C13 122.1(5) . .
C17 C18 H18 119.0 . .
N3 C35 H35A 109.5 . .
N3 C35 H35B 109.5 . .
N3 C35 H35C 109.5 . .
H35A C35 H35B 109.5 . .
H35A C35 H35C 109.5 . .
H35B C35 H35C 109.5 . .
C22 C23 H23 120.0 . .
C24 C23 C22 120.1(4) . .
C24 C23 H23 120.0 . .
C16 C17 H17 120.5 . .
C18 C17 C16 119.1(5) . .
C18 C17 H17 120.5 . .
C30 C31 H31 119.3 . .
C30 C31 C32 121.4(4) . .
C32 C31 H31 119.3 . .
C30 C32 C31 120.5(5) 2_577 .
C30 C32 H32 119.8 2_577 .
C31 C32 H32 119.8 . .
N3 C34 H34A 109.5 . .
N3 C34 H34B 109.5 . .
N3 C34 H34C 109.5 . .
H34A C34 H34B 109.5 . .
H34A C34 H34C 109.5 . .
H34B C34 H34C 109.5 . .
C19 C20 H20A 109.5 . .
C19 C20 H20B 109.5 . .
C19 C20 H20C 109.5 . .
H20A C20 H20B 109.5 . .
H20A C20 H20C 109.5 . .
H20B C20 H20C 109.5 . .
O4 C11 C10 116.9(4) . .
O4 C11 H11A 108.1 . .
O4 C11 H11B 108.1 . .
C10 C11 H11A 108.1 . .
C10 C11 H11B 108.1 . .
H11A C11 H11B 107.3 . .
H36A C36 H36B 109.5 . .
H36A C36 H36C 109.5 . .
H36B C36 H36C 109.5 . .
O14 C36 H36A 109.5 . .
O14 C36 H36B 109.5 . .
O14 C36 H36C 109.5 . .
C36 O14 H13 109.5 . .

loop_
_geom_bond_atom_site_label_1
_geom_bond_atom_site_label_2
_geom_bond_distance
_geom_bond_site_symmetry_2
Sm1 Ni1 3.4874(5) .
Sm1 O2 2.391(3) .
Sm1 O1 2.615(3) .
Sm1 O6 2.615(3) .
Sm1 O5 2.412(3) .
Sm1 O10 2.441(3) .
Sm1 O9 2.532(3) .
Sm1 O11 2.519(3) .
Sm1 O8 2.361(3) .
Sm1 O12 2.464(3) .
Sm1 C29 2.829(4) .
Sm1 C25 2.857(4) .
Ni1 O2 2.018(3) .
Ni1 O7 2.025(3) .
Ni1 O5 2.016(3) .
Ni1 O13 2.142(3) .
Ni1 N1 2.072(4) .
Ni1 N2 2.018(4) .
O2 C4 1.318(5) .
O1 C3 1.393(5) .
O1 C2 1.458(5) .
O6 C15 1.380(5) .
O6 C19 1.452(5) .
O7 C21 1.246(5) .
O5 C14 1.324(5) .
O10 C25 1.275(5) .
O9 C25 1.251(5) .
O13 C33 1.221(5) .
O11 C29 1.245(5) .
O8 C21 1.258(5) .
O12 C29 1.252(5) .
N1 O3 1.415(4) .
N1 C9 1.276(6) .
C4 C3 1.400(6) .
C4 C5 1.411(6) .
N2 O4 1.425(5) .
N2 C12 1.271(6) .
O3 C10 1.424(6) .
O4 C11 1.408(7) .
C3 C8 1.361(6) .
C29 C30 1.512(5) .
C15 C14 1.413(6) .
C15 C16 1.364(7) .
N3 C33 1.328(5) .
N3 C35 1.444(6) .
N3 C34 1.450(6) .
C26 C25 1.492(5) .
C26 C27 1.381(5) .
C26 C28 1.403(5) 2_676
C2 H2A 0.9700 .
C2 H2B 0.9700 .
C2 C1 1.505(7) .
C14 C13 1.421(6) .
C9 H9 0.9300 .
C9 C5 1.449(6) .
C27 H27 0.9300 .
C27 C28 1.380(5) .
C5 C6 1.411(6) .
C30 C31 1.358(6) .
C30 C32 1.374(6) 2_577
C8 H8 0.9300 .
C8 C7 1.407(7) .
C28 C26 1.403(5) 2_676
C28 H28 0.9300 .
C12 H12 0.9300 .
C12 C13 1.445(7) .
C6 H6 0.9300 .
C6 C7 1.341(7) .
C33 H33 0.9300 .
C13 C18 1.402(7) .
C19 H19A 0.9700 .
C19 H19B 0.9700 .
C19 C20 1.487(7) .
C21 C22 1.497(5) .
C22 C24 1.379(6) 2_567
C22 C23 1.387(6) .
C24 C22 1.379(6) 2_567
C24 H24 0.9300 .
C24 C23 1.383(6) .
C16 H16 0.9300 .
C16 C17 1.404(8) .
C10 H10A 0.9700 .
C10 H10B 0.9700 .
C10 C11 1.475(7) .
C7 H7 0.9300 .
C1 H1A 0.9600 .
C1 H1B 0.9600 .
C1 H1C 0.9600 .
C18 H18 0.9300 .
C18 C17 1.363(8) .
C35 H35A 0.9600 .
C35 H35B 0.9600 .
C35 H35C 0.9600 .
C23 H23 0.9300 .
C17 H17 0.9300 .
C31 H31 0.9300 .
C31 C32 1.392(6) .
C32 C30 1.374(6) 2_577
C32 H32 0.9300 .
C34 H34A 0.9600 .
C34 H34B 0.9600 .
C34 H34C 0.9600 .
C20 H20A 0.9600 .
C20 H20B 0.9600 .
C20 H20C 0.9600 .
C11 H11A 0.9700 .
C11 H11B 0.9700 .
C36 H36A 0.9600 .
C36 H36B 0.9600 .
C36 H36C 0.9600 .
C36 O14 1.420(9) .
O14 H13 0.8200 .
